data_7109586
loop_
_publ_author_name
'Lei Zhang'
'Camelia I. Onet'
'Rodolphe Clerac'
'Mathieu Rouzieres'
'Bartosz Marzec'
'Markus Boese'
'Munuswamy Venkates'
'Wolfgang Schmitt'

_publ_section_title
;
 A facile 'bottom-up' approach to prepare free-standing nano-films based
 on manganese coordination clusters
;
_journal_name_full Chem.Commun.
_journal_page_first 7400
_journal_paper_doi 10.1039/c3cc42954g
_journal_volume 49
_journal_year 2013
_chemical_formula_sum 'C56 H152 Cl0.5 Mn13 O54 P10'
_chemical_formula_weight 2731.42
_chemical_name_systematic
;
?
;
_space_group_IT_number 2
_symmetry_cell_setting triclinic
_symmetry_space_group_name_Hall '-P 1'
_symmetry_space_group_name_H-M 'P -1'
_atom_sites_solution_hydrogens geom
_atom_sites_solution_primary direct
_atom_sites_solution_secondary difmap
_audit_creation_method SHELXL-97
_cell_angle_alpha 116.11(3)
_cell_angle_beta 115.59(3)
_cell_angle_gamma 95.97(3)
_cell_formula_units_Z 1
_cell_length_a 15.339(3)
_cell_length_b 15.385(3)
_cell_length_c 15.538(3)
_cell_measurement_temperature 150(2)
_cell_volume 2767(2)
_computing_cell_refinement 'SMART (Bruker, 1997)'
_computing_data_collection 'SMART (Bruker, 1997)'
_computing_data_reduction 'SAINT (Bruker, 1997)'
_computing_molecular_graphics 'DIAMOND (Brandenburg, 1999)'
_computing_publication_material 'SHELXL-97 (Sheldrick, 1997)'
_computing_structure_refinement 'SHELXL-97 (Sheldrick, 1997)'
_computing_structure_solution 'SHELXS-97 (Sheldrick, 1990)'
_diffrn_ambient_temperature 150(2)
_diffrn_measured_fraction_theta_full 0.994
_diffrn_measured_fraction_theta_max 0.994
_diffrn_measurement_device_type 'Bruker APEX CCD'
_diffrn_measurement_method w-scan
_diffrn_radiation_monochromator graphite
_diffrn_radiation_source 'fine-focus sealed tube'
_diffrn_radiation_type MoK\a
_diffrn_radiation_wavelength 0.71073
_diffrn_reflns_av_R_equivalents 0.0439
_diffrn_reflns_av_sigmaI/netI 0.0561
_diffrn_reflns_limit_h_max 20
_diffrn_reflns_limit_h_min -20
_diffrn_reflns_limit_k_max 20
_diffrn_reflns_limit_k_min -20
_diffrn_reflns_limit_l_max 20
_diffrn_reflns_limit_l_min -20
_diffrn_reflns_number 37901
_diffrn_reflns_theta_full 28.33
_diffrn_reflns_theta_max 28.33
_diffrn_reflns_theta_min 1.58
_exptl_absorpt_coefficient_mu 1.669
_exptl_absorpt_correction_T_max 0.905
_exptl_absorpt_correction_T_min 0.852
_exptl_absorpt_correction_type multi-scan
_exptl_absorpt_process_details '(SADABS; Bruker, 1997)'
_exptl_crystal_colour red
_exptl_crystal_density_diffrn 1.639
_exptl_crystal_density_method 'not measured'
_exptl_crystal_description block
_exptl_crystal_F_000 1404
_exptl_crystal_size_max 0.12
_exptl_crystal_size_mid 0.08
_exptl_crystal_size_min 0.06
_refine_diff_density_max 1.631
_refine_diff_density_min -0.929
_refine_diff_density_rms 0.129
_refine_ls_extinction_method none
_refine_ls_goodness_of_fit_ref 1.072
_refine_ls_hydrogen_treatment constr
_refine_ls_matrix_type full
_refine_ls_number_parameters 596
_refine_ls_number_reflns 13713
_refine_ls_number_restraints 0
_refine_ls_restrained_S_all 1.072
_refine_ls_R_factor_all 0.0754
_refine_ls_R_factor_gt 0.0535
_refine_ls_shift/su_max 0.001
_refine_ls_shift/su_mean 0.000
_refine_ls_structure_factor_coef Fsqd
_refine_ls_weighting_details 'calc w=1/[\s^2^(Fo^2^)+(0.0651P)^2^+6.0291P] where P=(Fo^2^+2Fc^2^)/3'
_refine_ls_weighting_scheme calc
_refine_ls_wR_factor_gt 0.1356
_refine_ls_wR_factor_ref 0.1453
_reflns_number_gt 10396
_reflns_number_total 13713
_reflns_threshold_expression >2sigma(I)
_cod_data_source_file c3cc42954g.txt
_cod_data_source_block a
_cod_original_cell_volume 2767.2(19)
_cod_original_formula_sum 'C56 H152 Cl0.50 Mn13 O54 P10'
_cod_database_code 7109586

loop_
_symmetry_equiv_pos_as_xyz
'x, y, z'
'-x, -y, -z'

loop_
_atom_site_label
_atom_site_type_symbol
_atom_site_fract_x
_atom_site_fract_y
_atom_site_fract_z
_atom_site_U_iso_or_equiv
_atom_site_adp_type
_atom_site_occupancy
_atom_site_symmetry_multiplicity
_atom_site_calc_flag
_atom_site_refinement_flags
Mn1 Mn 0.5000 1.0000 0.5000 0.01402(16) Uani 1 2 d S
Mn2 Mn 0.67933(4) 1.03544(4) 0.46234(5) 0.01546(13) Uani 1 1 d .
Mn3 Mn 0.45347(4) 0.91427(4) 0.26933(5) 0.01546(13) Uani 1 1 d .
Mn4 Mn 0.72874(4) 1.12595(4) 0.70426(5) 0.01566(13) Uani 1 1 d .
Mn5 Mn 0.65823(5) 0.86548(5) 0.66850(5) 0.02063(14) Uani 1 1 d .
Mn6 Mn 0.59852(5) 0.75688(5) 0.38020(5) 0.02033(14) Uani 1 1 d .
Mn7 Mn 0.75172(4) 1.26345(5) 0.62077(5) 0.01754(13) Uani 1 1 d .
P1 P 0.80423(8) 0.92620(8) 0.60028(8) 0.0177(2) Uani 1 1 d .
P2 P 0.62174(8) 0.83933(8) 0.24305(8) 0.0182(2) Uani 1 1 d .
P3 P 0.56665(8) 1.17368(8) 0.36251(9) 0.0183(2) Uani 1 1 d .
P4 P 0.34900(8) 0.67389(8) 0.22939(8) 0.0178(2) Uani 1 1 d .
P5 P 0.24875(8) 0.92155(9) 0.11804(8) 0.0207(2) Uani 1 1 d .
Cl1A Cl 0.0000 0.5000 0.5000 0.060(2) Uiso 0.25 2 d SP
Cl1B Cl -0.0749(18) 0.3941(17) 0.3901(19) 0.107(6) Uiso 0.13 1 d P
O1 O 0.3970(2) 0.9850(2) 0.3579(2) 0.0166(5) Uani 1 1 d .
O1W O 0.7245(3) 0.5869(3) 0.5311(3) 0.0447(9) Uani 1 1 d .
O2 O 0.6522(2) 1.1265(2) 0.5697(2) 0.0200(6) Uani 1 1 d .
O2W O 0.3643(4) 0.5421(3) 0.4409(4) 0.0572(11) Uani 1 1 d .
O3 O 0.5555(2) 0.9276(2) 0.4076(2) 0.0173(5) Uani 1 1 d .
O3W O 0.0027(5) -0.4238(5) 0.3823(6) 0.103(2) Uiso 1 1 d .
O4 O 0.7880(2) 1.1615(2) 0.5249(3) 0.0246(6) Uani 1 1 d .
O5 O 0.7844(2) 1.0230(2) 0.6058(2) 0.0208(6) Uani 1 1 d .
O6 O 0.7043(2) 0.9427(2) 0.3519(2) 0.0186(6) Uani 1 1 d .
O7 O 0.5678(2) 1.0679(2) 0.3430(2) 0.0183(5) Uani 1 1 d .
O8 O 0.3468(2) 0.8986(2) 0.1339(2) 0.0191(6) Uani 1 1 d .
O9 O 0.5166(2) 0.8496(2) 0.1889(2) 0.0191(6) Uani 1 1 d .
O10 O 0.3474(2) 0.7724(2) 0.2297(2) 0.0199(6) Uani 1 1 d .
O11 O 0.1968(2) 0.8740(2) 0.1602(2) 0.0224(6) Uani 1 1 d .
O12 O 0.8338(2) 1.2443(2) 0.7505(3) 0.0285(7) Uani 1 1 d .
O13 O 0.7828(2) 0.9051(2) 0.6778(2) 0.0218(6) Uani 1 1 d .
O14 O 0.5838(2) 0.7792(2) 0.5048(2) 0.0239(6) Uani 1 1 d .
O15 O 0.2718(2) 1.0384(2) 0.1739(2) 0.0242(6) Uani 1 1 d .
O16 O 0.4627(3) 1.1835(3) 0.3394(3) 0.0342(8) Uani 1 1 d .
O17 O 0.6993(3) 0.7386(3) 0.6887(3) 0.0331(7) Uani 1 1 d .
O18 O 0.7407(2) 0.8323(2) 0.4783(2) 0.0218(6) Uani 1 1 d .
O19 O 0.4587(2) 0.6716(2) 0.2813(2) 0.0242(6) Uani 1 1 d .
O20 O 0.6113(2) 0.7507(2) 0.2625(2) 0.0224(6) Uani 1 1 d .
O22 O 0.6357(3) 0.6159(2) 0.3556(3) 0.0359(8) Uani 1 1 d .
O23 O 0.3011(2) 0.6550(2) 0.2910(3) 0.0263(6) Uani 1 1 d .
O24 O 0.6505(3) 1.2640(2) 0.4833(3) 0.0299(7) Uani 1 1 d .
O25 O 0.8672(3) 1.3880(3) 0.6754(3) 0.0387(8) Uani 1 1 d .
C1 C 0.3318(4) 0.5778(4) 0.0255(4) 0.0419(13) Uani 1 1 d .
H1A H 0.2945 0.5206 -0.0521 0.063 Uiso 1 1 calc R
H1B H 0.4011 0.5794 0.0640 0.063 Uiso 1 1 calc R
H1C H 0.3342 0.6416 0.0282 0.063 Uiso 1 1 calc R
C1W C 0.8207(5) 0.5707(5) 0.5484(7) 0.0614(18) Uani 1 1 d .
C2 C 0.5781(4) 0.7046(4) 0.0306(4) 0.0379(12) Uani 1 1 d .
H2A H 0.5995 0.6849 -0.0228 0.057 Uiso 1 1 calc R
H2B H 0.5151 0.7176 0.0014 0.057 Uiso 1 1 calc R
H2C H 0.5666 0.6495 0.0426 0.057 Uiso 1 1 calc R
C2W C 0.4326(4) 0.5282(5) 0.4013(5) 0.0451(13) Uani 1 1 d .
C3 C 0.1668(4) 0.5639(4) 0.0237(4) 0.0391(12) Uani 1 1 d .
H3A H 0.1280 0.5064 -0.0538 0.059 Uiso 1 1 calc R
H3B H 0.1700 0.6276 0.0260 0.059 Uiso 1 1 calc R
H3C H 0.1332 0.5573 0.0614 0.059 Uiso 1 1 calc R
C3W C -0.0962(9) -0.4222(9) 0.3128(9) 0.108(3) Uiso 1 1 d .
C4 C 0.2065(4) 0.9119(5) -0.0752(4) 0.0407(13) Uani 1 1 d .
H4A H 0.1593 0.8817 -0.1548 0.061 Uiso 1 1 calc R
H4B H 0.2697 0.8995 -0.0627 0.061 Uiso 1 1 calc R
H4C H 0.2215 0.9854 -0.0350 0.061 Uiso 1 1 calc R
C5 C 0.9676(4) 0.9743(4) 0.5822(4) 0.0373(11) Uani 1 1 d .
H5A H 1.0388 0.9831 0.6067 0.056 Uiso 1 1 calc R
H5B H 0.9582 1.0387 0.5952 0.056 Uiso 1 1 calc R
H5C H 0.9240 0.9216 0.5027 0.056 Uiso 1 1 calc R
C6 C 0.9504(4) 0.8379(4) 0.6261(4) 0.0350(11) Uani 1 1 d .
H6A H 1.0214 0.8449 0.6512 0.053 Uiso 1 1 calc R
H6B H 0.9069 0.7862 0.5463 0.053 Uiso 1 1 calc R
H6C H 0.9301 0.8174 0.6668 0.053 Uiso 1 1 calc R
C7 C 0.5041(5) 1.0972(4) 0.1435(4) 0.0493(15) Uani 1 1 d .
H7A H 0.5132 1.1036 0.0889 0.074 Uiso 1 1 calc R
H7B H 0.4365 1.0965 0.1293 0.074 Uiso 1 1 calc R
H7C H 0.5107 1.0337 0.1375 0.074 Uiso 1 1 calc R
C8 C 0.2718(4) 0.4633(3) 0.0793(4) 0.0381(12) Uani 1 1 d .
H8A H 0.2335 0.4060 0.0017 0.057 Uiso 1 1 calc R
H8B H 0.2378 0.4562 0.1166 0.057 Uiso 1 1 calc R
H8C H 0.3408 0.4640 0.1171 0.057 Uiso 1 1 calc R
C9 C 0.5775(5) 1.2908(4) 0.2724(5) 0.0451(13) Uani 1 1 d .
H9A H 0.5883 1.2975 0.2188 0.068 Uiso 1 1 calc R
H9B H 0.6287 1.3484 0.3478 0.068 Uiso 1 1 calc R
H9C H 0.5095 1.2902 0.2566 0.068 Uiso 1 1 calc R
C10 C 0.0592(4) 0.8852(6) -0.0481(5) 0.062(2) Uani 1 1 d .
H10A H 0.0099 0.8550 -0.1273 0.092 Uiso 1 1 calc R
H10B H 0.0754 0.9589 -0.0077 0.092 Uiso 1 1 calc R
H10C H 0.0302 0.8555 -0.0192 0.092 Uiso 1 1 calc R
C11 C 0.6945(5) 1.1896(5) 0.2878(6) 0.0539(16) Uani 1 1 d .
H11A H 0.7060 1.1977 0.2353 0.081 Uiso 1 1 calc R
H11B H 0.6996 1.1253 0.2801 0.081 Uiso 1 1 calc R
H11C H 0.7458 1.2462 0.3638 0.081 Uiso 1 1 calc R
C12 C 0.9410(4) 1.2724(5) 0.8191(6) 0.0539(17) Uani 1 1 d .
H12A H 0.9551 1.2522 0.8726 0.081 Uiso 1 1 calc R
H12B H 0.9743 1.3463 0.8591 0.081 Uiso 1 1 calc R
H12C H 0.9672 1.2381 0.7725 0.081 Uiso 1 1 calc R
C13 C 0.1334(6) 0.7460(5) -0.0946(5) 0.077(3) Uani 1 1 d .
H13A H 0.0854 0.7146 -0.1744 0.115 Uiso 1 1 calc R
H13B H 0.1033 0.7171 -0.0659 0.115 Uiso 1 1 calc R
H13C H 0.1962 0.7329 -0.0824 0.115 Uiso 1 1 calc R
C14 C 0.7634(4) 0.7819(4) 0.1920(4) 0.0328(10) Uani 1 1 d .
H14A H 0.7864 0.7625 0.1400 0.049 Uiso 1 1 calc R
H14B H 0.7504 0.7265 0.2032 0.049 Uiso 1 1 calc R
H14C H 0.8161 0.8435 0.2633 0.049 Uiso 1 1 calc R
C15 C 1.0070(3) 1.0257(4) 0.7761(4) 0.0314(10) Uani 1 1 d .
H15A H 1.0785 1.0344 0.8021 0.047 Uiso 1 1 calc R
H15B H 0.9870 1.0045 0.8165 0.047 Uiso 1 1 calc R
H15C H 0.9980 1.0902 0.7892 0.047 Uiso 1 1 calc R
C16 C 0.6826(4) 0.8916(4) 0.1260(4) 0.0350(11) Uani 1 1 d .
H16A H 0.7044 0.8725 0.0730 0.052 Uiso 1 1 calc R
H16B H 0.7359 0.9529 0.1972 0.052 Uiso 1 1 calc R
H16C H 0.6199 0.9051 0.0969 0.052 Uiso 1 1 calc R
C17 C 0.7560(6) 0.7524(5) 0.7979(6) 0.0642(19) Uani 1 1 d .
H17A H 0.7663 0.6892 0.7891 0.096 Uiso 1 1 calc R
H17B H 0.7176 0.7696 0.8342 0.096 Uiso 1 1 calc R
H17C H 0.8221 0.8076 0.8437 0.096 Uiso 1 1 calc R
C18 C 0.9388(3) 0.9420(3) 0.6483(3) 0.0223(8) Uani 1 1 d .
C19 C 0.6630(3) 0.8032(3) 0.1432(4) 0.0242(9) Uani 1 1 d .
C20 C 0.2768(3) 0.5647(3) 0.0834(4) 0.0268(9) Uani 1 1 d .
C21 C 0.5869(4) 1.1892(4) 0.2629(4) 0.0281(9) Uani 1 1 d .
C22 C 0.5962(6) 0.5267(5) 0.2520(6) 0.068(2) Uani 1 1 d .
H22A H 0.6233 0.4763 0.2628 0.102 Uiso 1 1 calc R
H22B H 0.6157 0.5419 0.2078 0.102 Uiso 1 1 calc R
H22C H 0.5219 0.4994 0.2131 0.102 Uiso 1 1 calc R
C23 C 0.8751(4) 1.1711(4) 0.5172(6) 0.0516(16) Uani 1 1 d .
H23A H 0.8674 1.1049 0.4607 0.077 Uiso 1 1 calc R
H23B H 0.9357 1.1946 0.5892 0.077 Uiso 1 1 calc R
H23C H 0.8823 1.2204 0.4964 0.077 Uiso 1 1 calc R
C24 C 0.1579(3) 0.8633(4) -0.0327(4) 0.0308(10) Uani 1 1 d .
C25 C 0.8937(5) 1.4904(5) 0.7663(5) 0.0500(14) Uani 1 1 d .
H25A H 0.9502 1.5382 0.7790 0.075 Uiso 1 1 calc R
H25B H 0.9139 1.4904 0.8340 0.075 Uiso 1 1 calc R
H25C H 0.8347 1.5112 0.7466 0.075 Uiso 1 1 calc R

loop_
_atom_site_aniso_label
_atom_site_aniso_U_11
_atom_site_aniso_U_22
_atom_site_aniso_U_33
_atom_site_aniso_U_23
_atom_site_aniso_U_13
_atom_site_aniso_U_12
Mn1 0.0122(4) 0.0163(4) 0.0096(3) 0.0058(3) 0.0042(3) 0.0053(3)
Mn2 0.0142(3) 0.0175(3) 0.0127(3) 0.0071(2) 0.0066(2) 0.0067(2)
Mn3 0.0141(3) 0.0189(3) 0.0107(3) 0.0072(2) 0.0051(2) 0.0075(2)
Mn4 0.0140(3) 0.0166(3) 0.0127(3) 0.0080(2) 0.0045(2) 0.0047(2)
Mn5 0.0192(3) 0.0233(3) 0.0221(3) 0.0137(3) 0.0113(3) 0.0090(3)
Mn6 0.0178(3) 0.0210(3) 0.0174(3) 0.0107(3) 0.0058(2) 0.0055(2)
Mn7 0.0171(3) 0.0169(3) 0.0156(3) 0.0086(2) 0.0071(2) 0.0047(2)
P1 0.0149(5) 0.0216(5) 0.0174(5) 0.0118(4) 0.0075(4) 0.0089(4)
P2 0.0178(5) 0.0205(5) 0.0143(5) 0.0083(4) 0.0081(4) 0.0083(4)
P3 0.0206(5) 0.0194(5) 0.0187(5) 0.0119(4) 0.0114(4) 0.0083(4)
P4 0.0186(5) 0.0143(5) 0.0135(4) 0.0052(4) 0.0060(4) 0.0049(4)
P5 0.0174(5) 0.0267(6) 0.0150(5) 0.0125(4) 0.0050(4) 0.0084(4)
O1 0.0138(12) 0.0184(13) 0.0137(12) 0.0063(11) 0.0069(11) 0.0059(11)
O1W 0.057(2) 0.046(2) 0.049(2) 0.033(2) 0.031(2) 0.032(2)
O2 0.0225(14) 0.0260(15) 0.0156(13) 0.0123(12) 0.0106(12) 0.0158(12)
O2W 0.084(3) 0.045(2) 0.087(3) 0.048(2) 0.064(3) 0.038(2)
O3 0.0151(13) 0.0213(14) 0.0147(13) 0.0103(11) 0.0067(11) 0.0075(11)
O4 0.0198(14) 0.0216(15) 0.0286(16) 0.0100(13) 0.0145(13) 0.0044(12)
O5 0.0174(13) 0.0266(15) 0.0196(14) 0.0140(12) 0.0083(12) 0.0118(12)
O6 0.0191(13) 0.0209(14) 0.0161(13) 0.0089(12) 0.0105(11) 0.0084(11)
O7 0.0190(13) 0.0177(13) 0.0145(13) 0.0089(11) 0.0061(11) 0.0062(11)
O8 0.0191(13) 0.0234(14) 0.0130(12) 0.0107(11) 0.0061(11) 0.0090(11)
O9 0.0191(14) 0.0223(14) 0.0135(13) 0.0078(11) 0.0083(11) 0.0097(11)
O10 0.0199(14) 0.0187(14) 0.0170(13) 0.0080(12) 0.0086(11) 0.0061(11)
O11 0.0158(13) 0.0300(16) 0.0147(13) 0.0130(12) 0.0027(11) 0.0069(12)
O12 0.0212(15) 0.0250(16) 0.0249(15) 0.0094(13) 0.0082(13) -0.0028(12)
O13 0.0173(13) 0.0271(15) 0.0200(14) 0.0134(13) 0.0088(12) 0.0070(12)
O14 0.0208(14) 0.0261(15) 0.0210(14) 0.0131(13) 0.0083(12) 0.0076(12)
O15 0.0283(16) 0.0294(16) 0.0227(15) 0.0175(13) 0.0149(13) 0.0145(13)
O16 0.0316(17) 0.0330(18) 0.059(2) 0.0317(18) 0.0315(17) 0.0192(15)
O17 0.0375(18) 0.0354(18) 0.0411(19) 0.0288(16) 0.0220(16) 0.0207(15)
O18 0.0182(14) 0.0244(15) 0.0182(14) 0.0106(12) 0.0074(12) 0.0077(12)
O19 0.0218(15) 0.0180(14) 0.0232(15) 0.0102(12) 0.0063(12) 0.0062(12)
O20 0.0229(14) 0.0224(15) 0.0185(14) 0.0097(12) 0.0100(12) 0.0081(12)
O22 0.044(2) 0.0253(17) 0.0324(18) 0.0161(15) 0.0142(16) 0.0175(15)
O23 0.0349(17) 0.0171(14) 0.0302(16) 0.0119(13) 0.0205(14) 0.0108(13)
O24 0.0428(19) 0.0206(15) 0.0225(15) 0.0125(13) 0.0141(14) 0.0096(14)
O25 0.0381(19) 0.044(2) 0.0382(19) 0.0236(17) 0.0220(17) 0.0154(16)
C1 0.046(3) 0.039(3) 0.020(2) 0.004(2) 0.017(2) 0.005(2)
C1W 0.054(4) 0.065(4) 0.087(5) 0.051(4) 0.041(4) 0.032(3)
C2 0.035(3) 0.043(3) 0.019(2) 0.004(2) 0.017(2) 0.011(2)
C2W 0.046(3) 0.057(4) 0.056(3) 0.041(3) 0.033(3) 0.027(3)
C3 0.025(2) 0.030(3) 0.027(2) 0.007(2) -0.001(2) -0.002(2)
C4 0.032(3) 0.068(4) 0.023(2) 0.027(3) 0.012(2) 0.018(3)
C5 0.024(2) 0.055(3) 0.038(3) 0.028(3) 0.019(2) 0.013(2)
C6 0.028(2) 0.041(3) 0.037(3) 0.021(2) 0.015(2) 0.024(2)
C7 0.073(4) 0.040(3) 0.023(2) 0.019(2) 0.017(3) 0.011(3)
C8 0.041(3) 0.016(2) 0.034(3) 0.003(2) 0.014(2) 0.007(2)
C9 0.071(4) 0.040(3) 0.046(3) 0.034(3) 0.037(3) 0.023(3)
C10 0.026(3) 0.132(6) 0.045(3) 0.063(4) 0.016(3) 0.031(3)
C11 0.055(4) 0.076(4) 0.066(4) 0.045(4) 0.050(3) 0.030(3)
C12 0.021(2) 0.045(3) 0.086(5) 0.038(3) 0.020(3) 0.007(2)
C13 0.093(5) 0.037(3) 0.022(3) 0.008(3) -0.012(3) 0.001(3)
C14 0.025(2) 0.040(3) 0.034(2) 0.016(2) 0.019(2) 0.018(2)
C15 0.019(2) 0.033(2) 0.025(2) 0.011(2) 0.0046(18) 0.0065(18)
C16 0.043(3) 0.045(3) 0.033(2) 0.024(2) 0.028(2) 0.020(2)
C17 0.075(5) 0.063(4) 0.055(4) 0.040(4) 0.022(4) 0.038(4)
C18 0.0167(19) 0.028(2) 0.021(2) 0.0142(18) 0.0074(16) 0.0108(17)
C19 0.026(2) 0.027(2) 0.022(2) 0.0112(18) 0.0151(18) 0.0136(18)
C20 0.027(2) 0.020(2) 0.018(2) 0.0037(17) 0.0083(18) 0.0048(17)
C21 0.040(3) 0.030(2) 0.025(2) 0.019(2) 0.021(2) 0.014(2)
C22 0.096(6) 0.045(4) 0.053(4) 0.024(3) 0.032(4) 0.039(4)
C23 0.038(3) 0.038(3) 0.074(4) 0.019(3) 0.040(3) 0.005(2)
C24 0.024(2) 0.038(3) 0.018(2) 0.015(2) 0.0035(18) 0.009(2)
C25 0.048(3) 0.049(3) 0.043(3) 0.024(3) 0.019(3) 0.015(3)

loop_
_atom_type_symbol
_atom_type_description
_atom_type_scat_dispersion_real
_atom_type_scat_dispersion_imag
_atom_type_scat_source
C C 0.0033 0.0016 'International Tables Vol C Tables 4.2.6.8 and 6.1.1.4'
H H 0.0000 0.0000 'International Tables Vol C Tables 4.2.6.8 and 6.1.1.4'
Mn Mn 0.3368 0.7283 'International Tables Vol C Tables 4.2.6.8 and 6.1.1.4'
O O 0.0106 0.0060 'International Tables Vol C Tables 4.2.6.8 and 6.1.1.4'
P P 0.1023 0.0942 'International Tables Vol C Tables 4.2.6.8 and 6.1.1.4'
Cl Cl 0.1484 0.1585 'International Tables Vol C Tables 4.2.6.8 and 6.1.1.4'

loop_
_geom_angle_atom_site_label_1
_geom_angle_atom_site_label_2
_geom_angle_atom_site_label_3
_geom_angle
_geom_angle_site_symmetry_1
_geom_angle_site_symmetry_3
O3 Mn1 O3 180.00(15) . 2_676
O3 Mn1 O1 82.28(11) . .
O3 Mn1 O1 97.72(11) 2_676 .
O3 Mn1 O1 97.72(11) . 2_676
O3 Mn1 O1 82.28(11) 2_676 2_676
O1 Mn1 O1 180.000(1) . 2_676
O3 Mn1 O2 104.82(11) . 2_676
O3 Mn1 O2 75.18(11) 2_676 2_676
O1 Mn1 O2 75.03(11) . 2_676
O1 Mn1 O2 104.97(11) 2_676 2_676
O3 Mn1 O2 75.18(11) . .
O3 Mn1 O2 104.82(11) 2_676 .
O1 Mn1 O2 104.97(11) . .
O1 Mn1 O2 75.03(11) 2_676 .
O2 Mn1 O2 180.000(1) 2_676 .
O3 Mn1 Mn3 138.82(8) . 2_676
O3 Mn1 Mn3 41.18(8) 2_676 2_676
O1 Mn1 Mn3 138.90(8) . 2_676
O1 Mn1 Mn3 41.10(8) 2_676 2_676
O2 Mn1 Mn3 90.03(8) 2_676 2_676
O2 Mn1 Mn3 89.97(8) . 2_676
O3 Mn1 Mn3 41.18(8) . .
O3 Mn1 Mn3 138.82(8) 2_676 .
O1 Mn1 Mn3 41.10(8) . .
O1 Mn1 Mn3 138.90(8) 2_676 .
O2 Mn1 Mn3 89.97(8) 2_676 .
O2 Mn1 Mn3 90.03(8) . .
Mn3 Mn1 Mn3 180.0 2_676 .
O3 Mn1 Mn2 37.58(8) . .
O3 Mn1 Mn2 142.42(8) 2_676 .
O1 Mn1 Mn2 93.11(8) . .
O1 Mn1 Mn2 86.89(8) 2_676 .
O2 Mn1 Mn2 142.36(7) 2_676 .
O2 Mn1 Mn2 37.64(7) . .
Mn3 Mn1 Mn2 119.38(4) 2_676 .
Mn3 Mn1 Mn2 60.62(4) . .
O3 Mn1 Mn2 142.42(8) . 2_676
O3 Mn1 Mn2 37.58(8) 2_676 2_676
O1 Mn1 Mn2 86.89(8) . 2_676
O1 Mn1 Mn2 93.11(8) 2_676 2_676
O2 Mn1 Mn2 37.64(7) 2_676 2_676
O2 Mn1 Mn2 142.36(7) . 2_676
Mn3 Mn1 Mn2 60.62(4) 2_676 2_676
Mn3 Mn1 Mn2 119.38(4) . 2_676
Mn2 Mn1 Mn2 180.0 . 2_676
O3 Mn1 Mn4 92.77(9) . 2_676
O3 Mn1 Mn4 87.23(9) 2_676 2_676
O1 Mn1 Mn4 37.36(8) . 2_676
O1 Mn1 Mn4 142.64(8) 2_676 2_676
O2 Mn1 Mn4 37.74(7) 2_676 2_676
O2 Mn1 Mn4 142.26(7) . 2_676
Mn3 Mn1 Mn4 119.68(4) 2_676 2_676
Mn3 Mn1 Mn4 60.32(4) . 2_676
Mn2 Mn1 Mn4 120.94(3) . 2_676
Mn2 Mn1 Mn4 59.06(3) 2_676 2_676
O3 Mn1 Mn4 87.23(9) . .
O3 Mn1 Mn4 92.77(9) 2_676 .
O1 Mn1 Mn4 142.64(8) . .
O1 Mn1 Mn4 37.36(8) 2_676 .
O2 Mn1 Mn4 142.26(7) 2_676 .
O2 Mn1 Mn4 37.74(7) . .
Mn3 Mn1 Mn4 60.32(4) 2_676 .
Mn3 Mn1 Mn4 119.68(4) . .
Mn2 Mn1 Mn4 59.06(3) . .
Mn2 Mn1 Mn4 120.94(3) 2_676 .
Mn4 Mn1 Mn4 180.0 2_676 .
O2 Mn2 O6 179.03(12) . .
O2 Mn2 O4 83.15(13) . .
O6 Mn2 O4 97.42(13) . .
O2 Mn2 O3 86.73(13) . .
O6 Mn2 O3 92.62(12) . .
O4 Mn2 O3 168.36(12) . .
O2 Mn2 O7 86.35(11) . .
O6 Mn2 O7 92.85(11) . .
O4 Mn2 O7 90.07(12) . .
O3 Mn2 O7 83.54(11) . .
O2 Mn2 O5 82.59(11) . .
O6 Mn2 O5 98.21(11) . .
O4 Mn2 O5 88.84(13) . .
O3 Mn2 O5 95.56(12) . .
O7 Mn2 O5 168.94(10) . .
O2 Mn2 Mn7 43.21(9) . .
O6 Mn2 Mn7 137.24(9) . .
O4 Mn2 Mn7 40.52(9) . .
O3 Mn2 Mn7 128.50(9) . .
O7 Mn2 Mn7 82.25(9) . .
O5 Mn2 Mn7 89.80(9) . .
O2 Mn2 Mn3 95.73(10) . .
O6 Mn2 Mn3 83.31(9) . .
O4 Mn2 Mn3 137.11(10) . .
O3 Mn2 Mn3 38.41(8) . .
O7 Mn2 Mn3 47.22(7) . .
O5 Mn2 Mn3 133.72(8) . .
Mn7 Mn2 Mn3 120.04(5) . .
O2 Mn2 Mn4 36.64(8) . .
O6 Mn2 Mn4 144.12(9) . .
O4 Mn2 Mn4 86.17(10) . .
O3 Mn2 Mn4 89.15(9) . .
O7 Mn2 Mn4 122.92(8) . .
O5 Mn2 Mn4 46.02(8) . .
Mn7 Mn2 Mn4 59.42(4) . .
Mn3 Mn2 Mn4 117.69(5) . .
O2 Mn2 Mn1 48.74(10) . .
O6 Mn2 Mn1 130.58(9) . .
O4 Mn2 Mn1 131.32(9) . .
O3 Mn2 Mn1 38.05(8) . .
O7 Mn2 Mn1 81.14(8) . .
O5 Mn2 Mn1 91.33(8) . .
Mn7 Mn2 Mn1 90.80(4) . .
Mn3 Mn2 Mn1 56.88(3) . .
Mn4 Mn2 Mn1 60.80(4) . .
O9 Mn3 O8 88.69(12) . .
O9 Mn3 O1 176.88(12) . .
O8 Mn3 O1 93.69(12) . .
O9 Mn3 O3 93.62(12) . .
O8 Mn3 O3 176.79(12) . .
O1 Mn3 O3 84.08(11) . .
O9 Mn3 O7 88.29(12) . .
O8 Mn3 O7 99.31(12) . .
O1 Mn3 O7 89.34(11) . .
O3 Mn3 O7 82.99(12) . .
O9 Mn3 O10 99.07(12) . .
O8 Mn3 O10 89.01(12) . .
O1 Mn3 O10 83.00(11) . .
O3 Mn3 O10 88.43(12) . .
O7 Mn3 O10 169.06(10) . .
O9 Mn3 Mn1 135.57(8) . .
O8 Mn3 Mn1 135.74(9) . .
O1 Mn3 Mn1 42.09(8) . .
O3 Mn3 Mn1 41.99(8) . .
O7 Mn3 Mn1 84.75(9) . .
O10 Mn3 Mn1 84.33(9) . .
O9 Mn3 Mn4 143.74(9) . 2_676
O8 Mn3 Mn4 81.03(9) . 2_676
O1 Mn3 Mn4 38.92(8) . 2_676
O3 Mn3 Mn4 95.80(9) . 2_676
O7 Mn3 Mn4 127.58(8) . 2_676
O10 Mn3 Mn4 46.47(7) . 2_676
Mn1 Mn3 Mn4 62.98(5) . 2_676
O9 Mn3 Mn2 81.31(9) . .
O8 Mn3 Mn2 144.17(9) . .
O1 Mn3 Mn2 95.58(9) . .
O3 Mn3 Mn2 38.65(8) . .
O7 Mn3 Mn2 46.42(8) . .
O10 Mn3 Mn2 126.43(8) . .
Mn1 Mn3 Mn2 62.50(4) . .
Mn4 Mn3 Mn2 125.48(3) 2_676 .
O2 Mn4 O11 178.77(12) . 2_676
O2 Mn4 O12 84.76(14) . .
O11 Mn4 O12 95.79(14) 2_676 .
O2 Mn4 O1 85.94(13) . 2_676
O11 Mn4 O1 93.40(13) 2_676 2_676
O12 Mn4 O1 169.01(13) . 2_676
O2 Mn4 O5 82.73(11) . .
O11 Mn4 O5 98.36(12) 2_676 .
O12 Mn4 O5 89.72(13) . .
O1 Mn4 O5 94.91(11) 2_676 .
O2 Mn4 O10 85.50(11) . 2_676
O11 Mn4 O10 93.40(12) 2_676 2_676
O12 Mn4 O10 90.08(13) . 2_676
O1 Mn4 O10 83.36(11) 2_676 2_676
O5 Mn4 O10 168.20(10) . 2_676
O2 Mn4 Mn7 42.84(10) . .
O11 Mn4 Mn7 137.55(10) 2_676 .
O12 Mn4 Mn7 42.36(10) . .
O1 Mn4 Mn7 127.53(8) 2_676 .
O5 Mn4 Mn7 89.70(8) . .
O10 Mn4 Mn7 82.23(8) 2_676 .
O2 Mn4 Mn3 95.37(9) . 2_676
O11 Mn4 Mn3 83.48(9) 2_676 2_676
O12 Mn4 Mn3 137.04(10) . 2_676
O1 Mn4 Mn3 38.42(8) 2_676 2_676
O5 Mn4 Mn3 133.04(8) . 2_676
O10 Mn4 Mn3 47.33(8) 2_676 2_676
Mn7 Mn4 Mn3 120.11(3) . 2_676
O2 Mn4 Mn2 36.26(8) . .
O11 Mn4 Mn2 144.80(9) 2_676 .
O12 Mn4 Mn2 87.83(11) . .
O1 Mn4 Mn2 88.14(9) 2_676 .
O5 Mn4 Mn2 46.55(7) . .
O10 Mn4 Mn2 121.66(8) 2_676 .
Mn7 Mn4 Mn2 58.83(4) . .
Mn3 Mn4 Mn2 116.83(5) 2_676 .
O2 Mn4 Mn1 48.29(9) . .
O11 Mn4 Mn1 131.00(9) 2_676 .
O12 Mn4 Mn1 132.41(10) . .
O1 Mn4 Mn1 37.73(8) 2_676 .
O5 Mn4 Mn1 91.17(8) . .
O10 Mn4 Mn1 80.30(8) 2_676 .
Mn7 Mn4 Mn1 90.07(4) . .
Mn3 Mn4 Mn1 56.69(3) 2_676 .
Mn2 Mn4 Mn1 60.14(4) . .
O16 Mn5 O13 174.89(13) 2_676 .
O16 Mn5 O15 92.06(16) 2_676 2_676
O13 Mn5 O15 88.29(14) . 2_676
O16 Mn5 O14 88.85(15) 2_676 .
O13 Mn5 O14 91.35(13) . .
O15 Mn5 O14 173.77(13) 2_676 .
O16 Mn5 O17 86.96(13) 2_676 .
O13 Mn5 O17 87.93(13) . .
O15 Mn5 O17 93.18(13) 2_676 .
O14 Mn5 O17 93.02(13) . .
O18 Mn6 O19 175.21(13) . .
O18 Mn6 O20 88.04(13) . .
O19 Mn6 O20 92.69(14) . .
O18 Mn6 O14 91.44(13) . .
O19 Mn6 O14 88.40(13) . .
O20 Mn6 O14 173.07(13) . .
O18 Mn6 O22 87.20(13) . .
O19 Mn6 O22 88.03(13) . .
O20 Mn6 O22 92.92(13) . .
O14 Mn6 O22 93.96(13) . .
O23 Mn7 O4 170.65(12) 2_676 .
O23 Mn7 O25 94.57(14) 2_676 .
O4 Mn7 O25 94.75(14) . .
O23 Mn7 O24 91.61(14) 2_676 .
O4 Mn7 O24 88.59(13) . .
O25 Mn7 O24 93.30(14) . .
O23 Mn7 O12 86.97(13) 2_676 .
O4 Mn7 O12 91.36(13) . .
O25 Mn7 O12 95.77(14) . .
O24 Mn7 O12 170.91(12) . .
O23 Mn7 O2 92.00(12) 2_676 .
O4 Mn7 O2 78.65(12) . .
O25 Mn7 O2 170.84(13) . .
O24 Mn7 O2 92.89(13) . .
O12 Mn7 O2 78.20(12) . .
O23 Mn7 Mn2 130.66(9) 2_676 .
O4 Mn7 Mn2 40.04(9) . .
O25 Mn7 Mn2 134.77(11) . .
O24 Mn7 Mn2 85.97(10) . .
O12 Mn7 Mn2 88.15(10) . .
O2 Mn7 Mn2 39.15(8) . .
O23 Mn7 Mn4 85.07(9) 2_676 .
O4 Mn7 Mn4 87.80(9) . .
O25 Mn7 Mn4 135.10(11) . .
O24 Mn7 Mn4 131.60(10) . .
O12 Mn7 Mn4 39.34(9) . .
O2 Mn7 Mn4 39.26(8) . .
Mn2 Mn7 Mn4 61.75(3) . .
O5 P1 O13 111.33(16) . .
O5 P1 O18 110.85(16) . .
O13 P1 O18 111.25(17) . .
O5 P1 C18 111.05(19) . .
O13 P1 C18 106.18(18) . .
O18 P1 C18 105.95(18) . .
O9 P2 O20 110.32(17) . .
O9 P2 O6 111.53(16) . .
O20 P2 O6 112.50(16) . .
O9 P2 C19 108.02(18) . .
O20 P2 C19 106.37(18) . .
O6 P2 C19 107.84(18) . .
O16 P3 O7 112.34(17) . .
O16 P3 O24 108.0(2) . .
O7 P3 O24 112.89(17) . .
O16 P3 C21 105.8(2) . .
O7 P3 C21 108.79(19) . .
O24 P3 C21 108.7(2) . .
O10 P4 O19 112.52(17) . .
O10 P4 O23 113.58(16) . .
O19 P4 O23 108.01(17) . .
O10 P4 C20 108.35(19) . .
O19 P4 C20 105.63(19) . .
O23 P4 C20 108.4(2) . .
O8 P5 O15 110.64(17) . .
O8 P5 O11 111.42(16) . .
O15 P5 O11 112.37(17) . .
O8 P5 C24 108.25(19) . .
O15 P5 C24 106.0(2) . .
O11 P5 C24 107.9(2) . .
Cl1B Cl1A Cl1B 180.000(5) . 2_566
Mn3 O1 Mn4 102.66(13) . 2_676
Mn3 O1 Mn1 96.81(12) . .
Mn4 O1 Mn1 104.91(13) 2_676 .
Mn2 O2 Mn4 107.10(13) . .
Mn2 O2 Mn7 97.64(13) . .
Mn4 O2 Mn7 97.90(13) . .
Mn2 O2 Mn1 93.61(12) . .
Mn4 O2 Mn1 93.98(12) . .
Mn7 O2 Mn1 160.45(13) . .
Mn3 O3 Mn2 102.94(13) . .
Mn3 O3 Mn1 96.83(12) . .
Mn2 O3 Mn1 104.37(13) . .
C23 O4 Mn2 128.2(3) . .
C23 O4 Mn7 131.5(3) . .
Mn2 O4 Mn7 99.44(13) . .
P1 O5 Mn4 128.81(17) . .
P1 O5 Mn2 127.47(17) . .
Mn4 O5 Mn2 87.44(10) . .
P2 O6 Mn2 123.96(17) . .
P3 O7 Mn2 127.47(16) . .
P3 O7 Mn3 137.64(16) . .
Mn2 O7 Mn3 86.37(10) . .
P5 O8 Mn3 125.21(16) . .
P2 O9 Mn3 124.47(16) . .
P4 O10 Mn4 124.98(16) . 2_676
P4 O10 Mn3 140.25(17) . .
Mn4 O10 Mn3 86.20(10) 2_676 .
P5 O11 Mn4 123.90(17) . 2_676
C12 O12 Mn4 126.1(3) . .
C12 O12 Mn7 129.9(3) . .
Mn4 O12 Mn7 98.31(14) . .
P1 O13 Mn5 130.30(17) . .
Mn6 O14 Mn5 140.73(16) . .
P5 O15 Mn5 124.42(17) . 2_676
P3 O16 Mn5 145.1(2) . 2_676
C17 O17 Mn5 121.9(3) . .
P1 O18 Mn6 131.35(18) . .
P4 O19 Mn6 142.77(18) . .
P2 O20 Mn6 125.36(18) . .
C22 O22 Mn6 124.6(3) . .
P4 O23 Mn7 133.04(18) . 2_676
P3 O24 Mn7 130.52(18) . .
C25 O25 Mn7 122.4(3) . .
C20 C1 H1A 109.5 . .
C20 C1 H1B 109.5 . .
H1A C1 H1B 109.5 . .
C20 C1 H1C 109.5 . .
H1A C1 H1C 109.5 . .
H1B C1 H1C 109.5 . .
C19 C2 H2A 109.5 . .
C19 C2 H2B 109.5 . .
H2A C2 H2B 109.5 . .
C19 C2 H2C 109.5 . .
H2A C2 H2C 109.5 . .
H2B C2 H2C 109.5 . .
C20 C3 H3A 109.5 . .
C20 C3 H3B 109.5 . .
H3A C3 H3B 109.5 . .
C20 C3 H3C 109.5 . .
H3A C3 H3C 109.5 . .
H3B C3 H3C 109.5 . .
C24 C4 H4A 109.5 . .
C24 C4 H4B 109.5 . .
H4A C4 H4B 109.5 . .
C24 C4 H4C 109.5 . .
H4A C4 H4C 109.5 . .
H4B C4 H4C 109.5 . .
C18 C5 H5A 109.5 . .
C18 C5 H5B 109.5 . .
H5A C5 H5B 109.5 . .
C18 C5 H5C 109.5 . .
H5A C5 H5C 109.5 . .
H5B C5 H5C 109.5 . .
C18 C6 H6A 109.5 . .
C18 C6 H6B 109.5 . .
H6A C6 H6B 109.5 . .
C18 C6 H6C 109.5 . .
H6A C6 H6C 109.5 . .
H6B C6 H6C 109.5 . .
C21 C7 H7A 109.5 . .
C21 C7 H7B 109.5 . .
H7A C7 H7B 109.5 . .
C21 C7 H7C 109.5 . .
H7A C7 H7C 109.5 . .
H7B C7 H7C 109.5 . .
C20 C8 H8A 109.5 . .
C20 C8 H8B 109.5 . .
H8A C8 H8B 109.5 . .
C20 C8 H8C 109.5 . .
H8A C8 H8C 109.5 . .
H8B C8 H8C 109.5 . .
C21 C9 H9A 109.5 . .
C21 C9 H9B 109.5 . .
H9A C9 H9B 109.5 . .
C21 C9 H9C 109.5 . .
H9A C9 H9C 109.5 . .
H9B C9 H9C 109.5 . .
C24 C10 H10A 109.5 . .
C24 C10 H10B 109.5 . .
H10A C10 H10B 109.5 . .
C24 C10 H10C 109.5 . .
H10A C10 H10C 109.5 . .
H10B C10 H10C 109.5 . .
C21 C11 H11A 109.5 . .
C21 C11 H11B 109.5 . .
H11A C11 H11B 109.5 . .
C21 C11 H11C 109.5 . .
H11A C11 H11C 109.5 . .
H11B C11 H11C 109.5 . .
O12 C12 H12A 109.5 . .
O12 C12 H12B 109.5 . .
H12A C12 H12B 109.5 . .
O12 C12 H12C 109.5 . .
H12A C12 H12C 109.5 . .
H12B C12 H12C 109.5 . .
C24 C13 H13A 109.5 . .
C24 C13 H13B 109.5 . .
H13A C13 H13B 109.5 . .
C24 C13 H13C 109.5 . .
H13A C13 H13C 109.5 . .
H13B C13 H13C 109.5 . .
C19 C14 H14A 109.5 . .
C19 C14 H14B 109.5 . .
H14A C14 H14B 109.5 . .
C19 C14 H14C 109.5 . .
H14A C14 H14C 109.5 . .
H14B C14 H14C 109.5 . .
C18 C15 H15A 109.5 . .
C18 C15 H15B 109.5 . .
H15A C15 H15B 109.5 . .
C18 C15 H15C 109.5 . .
H15A C15 H15C 109.5 . .
H15B C15 H15C 109.5 . .
C19 C16 H16A 109.5 . .
C19 C16 H16B 109.5 . .
H16A C16 H16B 109.5 . .
C19 C16 H16C 109.5 . .
H16A C16 H16C 109.5 . .
H16B C16 H16C 109.5 . .
O17 C17 H17A 109.5 . .
O17 C17 H17B 109.5 . .
H17A C17 H17B 109.5 . .
O17 C17 H17C 109.5 . .
H17A C17 H17C 109.5 . .
H17B C17 H17C 109.5 . .
C5 C18 C6 110.2(4) . .
C5 C18 C15 110.6(4) . .
C6 C18 C15 110.2(4) . .
C5 C18 P1 108.4(3) . .
C6 C18 P1 108.3(3) . .
C15 C18 P1 109.0(3) . .
C16 C19 C2 110.3(4) . .
C16 C19 C14 110.1(4) . .
C2 C19 C14 109.7(4) . .
C16 C19 P2 109.4(3) . .
C2 C19 P2 109.0(3) . .
C14 C19 P2 108.4(3) . .
C8 C20 C1 110.2(4) . .
C8 C20 C3 109.5(4) . .
C1 C20 C3 109.8(4) . .
C8 C20 P4 110.1(3) . .
C1 C20 P4 108.3(3) . .
C3 C20 P4 108.9(3) . .
C11 C21 C7 110.1(5) . .
C11 C21 C9 109.7(5) . .
C7 C21 C9 109.6(4) . .
C11 C21 P3 108.8(3) . .
C7 C21 P3 107.8(3) . .
C9 C21 P3 110.8(3) . .
O22 C22 H22A 109.5 . .
O22 C22 H22B 109.5 . .
H22A C22 H22B 109.5 . .
O22 C22 H22C 109.5 . .
H22A C22 H22C 109.5 . .
H22B C22 H22C 109.5 . .
O4 C23 H23A 109.5 . .
O4 C23 H23B 109.5 . .
H23A C23 H23B 109.5 . .
O4 C23 H23C 109.5 . .
H23A C23 H23C 109.5 . .
H23B C23 H23C 109.5 . .
C4 C24 C10 110.4(4) . .
C4 C24 C13 111.0(5) . .
C10 C24 C13 109.9(5) . .
C4 C24 P5 108.7(3) . .
C10 C24 P5 108.0(4) . .
C13 C24 P5 108.8(3) . .
O25 C25 H25A 109.5 . .
O25 C25 H25B 109.5 . .
H25A C25 H25B 109.5 . .
O25 C25 H25C 109.5 . .
H25A C25 H25C 109.5 . .
H25B C25 H25C 109.5 . .

loop_
_geom_bond_atom_site_label_1
_geom_bond_atom_site_label_2
_geom_bond_distance
_geom_bond_site_symmetry_2
Mn1 O3 1.968(3) .
Mn1 O3 1.968(3) 2_676
Mn1 O1 1.971(3) .
Mn1 O1 1.971(3) 2_676
Mn1 O2 2.330(3) 2_676
Mn1 O2 2.330(3) .
Mn1 Mn3 2.9206(12) 2_676
Mn1 Mn3 2.9206(12) .
Mn1 Mn2 3.0929(8) .
Mn1 Mn2 3.0929(8) 2_676
Mn1 Mn4 3.113(2) 2_676
Mn1 Mn4 3.113(2) .
Mn2 O2 1.893(3) .
Mn2 O6 1.912(3) .
Mn2 O4 1.937(3) .
Mn2 O3 1.947(3) .
Mn2 O7 2.205(3) .
Mn2 O5 2.223(3) .
Mn2 Mn7 2.9712(19) .
Mn2 Mn3 3.039(2) .
Mn2 Mn4 3.0589(14) .
Mn3 O9 1.909(3) .
Mn3 O8 1.913(3) .
Mn3 O1 1.934(3) .
Mn3 O3 1.937(3) .
Mn3 O7 2.235(3) .
Mn3 O10 2.237(3) .
Mn3 Mn4 3.0361(10) 2_676
Mn4 O2 1.910(3) .
Mn4 O11 1.913(3) 2_676
Mn4 O12 1.915(3) .
Mn4 O1 1.955(3) 2_676
Mn4 O5 2.203(3) .
Mn4 O10 2.206(3) 2_676
Mn4 Mn7 2.9896(10) .
Mn4 Mn3 3.0361(10) 2_676
Mn5 O16 1.858(3) 2_676
Mn5 O13 1.867(3) .
Mn5 O15 1.884(3) 2_676
Mn5 O14 1.934(3) .
Mn5 O17 2.220(3) .
Mn6 O18 1.864(3) .
Mn6 O19 1.865(3) .
Mn6 O20 1.884(3) .
Mn6 O14 1.931(3) .
Mn6 O22 2.211(3) .
Mn7 O23 1.940(3) 2_676
Mn7 O4 1.957(3) .
Mn7 O25 2.024(4) .
Mn7 O24 2.032(3) .
Mn7 O12 2.036(3) .
Mn7 O2 2.052(3) .
P1 O5 1.523(3) .
P1 O13 1.526(3) .
P1 O18 1.527(3) .
P1 C18 1.812(4) .
P2 O9 1.527(3) .
P2 O20 1.528(3) .
P2 O6 1.535(3) .
P2 C19 1.811(4) .
P3 O16 1.516(3) .
P3 O7 1.523(3) .
P3 O24 1.534(3) .
P3 C21 1.810(4) .
P4 O10 1.516(3) .
P4 O19 1.532(3) .
P4 O23 1.534(3) .
P4 C20 1.812(4) .
P5 O8 1.521(3) .
P5 O15 1.530(3) .
P5 O11 1.533(3) .
P5 C24 1.818(4) .
Cl1A Cl1B 1.54(2) .
Cl1A Cl1B 1.54(2) 2_566
O1 Mn4 1.955(3) 2_676
O1W C1W 1.451(7) .
O2W C2W 1.419(7) .
O3W C3W 1.444(12) .
O4 C23 1.391(6) .
O10 Mn4 2.206(3) 2_676
O11 Mn4 1.913(3) 2_676
O12 C12 1.400(6) .
O15 Mn5 1.884(3) 2_676
O16 Mn5 1.858(3) 2_676
O17 C17 1.433(7) .
O22 C22 1.372(7) .
O23 Mn7 1.940(3) 2_676
O25 C25 1.433(7) .
C1 C20 1.530(7) .
C1 H1A 0.9600 .
C1 H1B 0.9600 .
C1 H1C 0.9600 .
C2 C19 1.531(6) .
C2 H2A 0.9600 .
C2 H2B 0.9600 .
C2 H2C 0.9600 .
C3 C20 1.532(6) .
C3 H3A 0.9600 .
C3 H3B 0.9600 .
C3 H3C 0.9600 .
C4 C24 1.515(7) .
C4 H4A 0.9600 .
C4 H4B 0.9600 .
C4 H4C 0.9600 .
C5 C18 1.515(6) .
C5 H5A 0.9600 .
C5 H5B 0.9600 .
C5 H5C 0.9600 .
C6 C18 1.529(6) .
C6 H6A 0.9600 .
C6 H6B 0.9600 .
C6 H6C 0.9600 .
C7 C21 1.529(7) .
C7 H7A 0.9600 .
C7 H7B 0.9600 .
C7 H7C 0.9600 .
C8 C20 1.524(6) .
C8 H8A 0.9600 .
C8 H8B 0.9600 .
C8 H8C 0.9600 .
C9 C21 1.532(7) .
C9 H9A 0.9600 .
C9 H9B 0.9600 .
C9 H9C 0.9600 .
C10 C24 1.525(7) .
C10 H10A 0.9600 .
C10 H10B 0.9600 .
C10 H10C 0.9600 .
C11 C21 1.523(7) .
C11 H11A 0.9600 .
C11 H11B 0.9600 .
C11 H11C 0.9600 .
C12 H12A 0.9600 .
C12 H12B 0.9600 .
C12 H12C 0.9600 .
C13 C24 1.530(8) .
C13 H13A 0.9600 .
C13 H13B 0.9600 .
C13 H13C 0.9600 .
C14 C19 1.539(6) .
C14 H14A 0.9600 .
C14 H14B 0.9600 .
C14 H14C 0.9600 .
C15 C18 1.539(6) .
C15 H15A 0.9600 .
C15 H15B 0.9600 .
C15 H15C 0.9600 .
C16 C19 1.521(6) .
C16 H16A 0.9600 .
C16 H16B 0.9600 .
C16 H16C 0.9600 .
C17 H17A 0.9600 .
C17 H17B 0.9600 .
C17 H17C 0.9600 .
C22 H22A 0.9600 .
C22 H22B 0.9600 .
C22 H22C 0.9600 .
C23 H23A 0.9600 .
C23 H23B 0.9600 .
C23 H23C 0.9600 .
C25 H25A 0.9600 .
C25 H25B 0.9600 .
C25 H25C 0.9600 .
